data_9013341
loop_
_publ_author_name
'Antao, S. M.'
'Hassan, I.'

_publ_section_title
;
 Increase in Al-Si and Na-Ca disorder with temperature in scapolite Me32.9
 Note: T = 25 C (HRPXRD)
 Note: 32.9% Meionite, 67.1% Marialite
;
_journal_name_full 'The Canadian Mineralogist'
_journal_page_first 1577
_journal_page_last 1591
_journal_paper_doi 10.3749/canmin.46.5.1577
_journal_volume 46
_journal_year 2008
_chemical_compound_source 'Monmouth Township, Ontario, Canada'
_chemical_formula_sum 'C0.24 Al3.56 Ca1.24 Cl0.76 Na2.76 O28 Si8.44'
_chemical_name_mineral Marialite
_space_group_IT_number 86
_symmetry_space_group_name_Hall '-P 4bc'
_symmetry_space_group_name_H-M 'P 42/n :2'
_cell_angle_alpha 90
_cell_angle_beta 90
_cell_angle_gamma 90
_cell_length_a 12.06503
_cell_length_b 12.06503
_cell_length_c 7.58360
_cell_formula_units_Z 2
_cell_volume 1103.906
_database_code_amcsd 0006232
_diffrn_ambient_temperature 298.15
_exptl_crystal_density_diffrn 2.780
_cod_original_sg_symbol_H-M 'P 42/n'
_cod_original_formula_sum '(Ca1.24 Na2.76) Si8.44 Al3.56 O28 (Cl.76 C.24)'
_cod_database_code 9013341

loop_
_space_group_symop_operation_xyz
x,y,z
y,1/2-x,1/2-z
-y,1/2+x,1/2+z
1/2+x,1/2+y,-z
1/2-x,1/2-y,z
1/2-y,x,1/2-z
1/2+y,-x,1/2+z
-x,-y,-z

loop_
_atom_site_aniso_label
_atom_site_aniso_U_11
_atom_site_aniso_U_22
_atom_site_aniso_U_33
_atom_site_aniso_U_12
_atom_site_aniso_U_13
_atom_site_aniso_U_23
Ca 0.02430 0.02580 0.04170 0.01630 0.00420 -0.00130
Na 0.02430 0.02580 0.04170 0.01630 0.00420 -0.00130
Si1 0.00770 0.00630 0.00950 -0.00080 0.00010 -0.00120
Al2 0.00830 0.00780 0.00870 -0.00240 -0.00170 0.00580
Si2 0.00830 0.00780 0.00870 -0.00240 -0.00170 0.00580
Al3 0.01510 0.01050 0.00590 -0.00050 0.00140 0.00310
Si3 0.01510 0.01050 0.00590 -0.00050 0.00140 0.00310
O1 0.01640 0.01640 0.01210 0.00140 0.00360 0.01530
Cl 0.07540 0.07540 0.04840 0.00000 0.00000 0.00000
C 0.07540 0.07540 0.04840 0.00000 0.00000 0.00000
O2 0.02980 0.02090 0.01010 0.00850 -0.00320 0.01840
O3 0.03440 0.01800 0.02650 -0.01720 0.00320 -0.00800
O4 0.03650 0.02080 0.00840 -0.01510 -0.00510 0.00150
O5 0.02200 0.00720 0.00910 0.00370 -0.03200 0.00030
O6 0.00220 0.03610 0.03260 -0.00390 0.00160 -0.02500

loop_
_atom_site_label
_atom_site_fract_x
_atom_site_fract_y
_atom_site_fract_z
_atom_site_occupancy
_atom_site_U_iso_or_equiv
Ca 0.61580 0.53770 0.76160 0.31000 0.03060
Na 0.61580 0.53770 0.76160 0.69000 0.03060
Si1 0.58960 0.65940 0.24720 1.00000 0.00780
Al2 0.91030 0.16530 0.04820 0.87000 0.00830
Si2 0.91030 0.16530 0.04820 0.13000 0.00830
Al3 0.66360 0.08570 0.96000 0.02000 0.01050
Si3 0.66360 0.08570 0.96000 0.98000 0.01050
O1 0.70810 0.60150 0.25070 1.00000 0.01500
Cl 0.75000 0.75000 0.75000 0.76000 0.06640
C 0.75000 0.75000 0.75000 0.24000 0.06640
O2 0.94300 0.12810 0.26390 1.00000 0.02030
O3 0.60030 0.19310 0.04190 1.00000 0.02630
O4 0.79530 0.09900 0.96670 1.00000 0.02190
O5 0.51920 0.62040 0.08200 1.00000 0.01280
O6 0.62280 0.97820 0.07430 1.00000 0.02370
O7 0.76450 0.64050 0.73870 1.00000 0.04800

loop_
_cod_related_entry_id
_cod_related_entry_database
_cod_related_entry_code
1 AMCSD 0006232
